data_7246250
loop_
_publ_author_name
'Alfuth, Jan'
'Kazimierczuk, Katarzyna'
'Po\/lo\'nski, Tadeusz'
'Olszewska, Teresa'

_publ_section_title
;
 Self-assembly of secondary aryl amides in cocrystals with perfluoroaryl
 coformers: structural analysis and synthon preferences
;
_journal_issue 9
_journal_name_full CrystEngComm
_journal_page_first 1403
_journal_page_last 1410
_journal_paper_doi 10.1039/D2CE01710E
_journal_volume 25
_journal_year 2023
_chemical_absolute_configuration unk
_chemical_formula_moiety '2(C13 H8.83 N O), C6 H F5 O'
_chemical_formula_sum 'C32 H18.67 F5 N2 O3'
_chemical_formula_weight 574.15
_chemical_name_systematic
;
phenanthridin-6(5<i>H</i>)-one -- perfluorophenol
;
_space_group_IT_number 14
_space_group_name_Hall '-P 2ybc'
_space_group_name_H-M_alt 'P 1 21/c 1'
_symmetry_cell_setting monoclinic
_symmetry_Int_Tables_number 14
_symmetry_space_group_name_Hall '-P 2ybc'
_symmetry_space_group_name_H-M 'P 1 21/c 1'
_atom_sites_solution_hydrogens mixed
_audit_conform_dict_location ftp://ftp.iucr.org/pub/cif_core.dic
_audit_conform_dict_name cif_core.dic
_audit_conform_dict_version 2.4
_audit_creation_date 2022-11-20
_audit_creation_method 'WinGX routine CIF_UPDATE'
_audit_update_record
;
2023-02-01 deposited with the CCDC.	2023-02-06 downloaded from the CCDC.
;
_cell_angle_alpha 90
_cell_angle_beta 103.072(8)
_cell_angle_gamma 90
_cell_formula_units_Z 2
_cell_length_a 8.6150(8)
_cell_length_b 15.9915(14)
_cell_length_c 9.1239(8)
_cell_measurement_reflns_used 2750
_cell_measurement_temperature 120(2)
_cell_measurement_theta_max 21.60
_cell_measurement_theta_min 2.42
_cell_volume 1224.40(19)
_computing_molecular_graphics 'Ortep for Windows (Farrugia, 2012)'
_computing_publication_material 'WinGX publication routines (Farrugia, 2012)'
_computing_structure_refinement 'SHELXL-2018/3 (Sheldrick, 2018)'
_computing_structure_solution 'SHELXT 2018/2 (Sheldrick, 2018)'
_diffrn_ambient_temperature 120(2)
_diffrn_detector 'image plate (34 cm diameter)'
_diffrn_detector_area_resol_mean 6.67
_diffrn_detector_type STOE
_diffrn_measured_fraction_theta_full 0.995
_diffrn_measured_fraction_theta_max 0.995
_diffrn_measurement_device '2-circle goniometer'
_diffrn_measurement_device_type 'STOE IPDS 2T'
_diffrn_measurement_method 'rotation method'
_diffrn_radiation_monochromator 'parabolic x-ray mirror'
_diffrn_radiation_probe x-ray
_diffrn_radiation_type MoK\a
_diffrn_radiation_wavelength 0.71073
_diffrn_reflns_av_R_equivalents 0.0617
_diffrn_reflns_av_unetI/netI 0.0259
_diffrn_reflns_Laue_measured_fraction_full 0.995
_diffrn_reflns_Laue_measured_fraction_max 0.995
_diffrn_reflns_limit_h_max 10
_diffrn_reflns_limit_h_min -10
_diffrn_reflns_limit_k_max 19
_diffrn_reflns_limit_k_min -19
_diffrn_reflns_limit_l_max 10
_diffrn_reflns_limit_l_min -10
_diffrn_reflns_number 12715
_diffrn_reflns_point_group_measured_fraction_full 0.995
_diffrn_reflns_point_group_measured_fraction_max 0.995
_diffrn_reflns_theta_full 25.027
_diffrn_reflns_theta_max 25.027
_diffrn_reflns_theta_min 4.459
_diffrn_source 'GeniX Mo, 0.05 x 0.05 mm2 microfocus'
_diffrn_standards_number 0
_exptl_absorpt_coefficient_mu 0.126
_exptl_absorpt_correction_type none
_exptl_crystal_colour colourless
_exptl_crystal_density_diffrn 1.557
_exptl_crystal_density_method 'not measured'
_exptl_crystal_description plate
_exptl_crystal_F_000 587
_exptl_crystal_size_max 0.18
_exptl_crystal_size_mid 0.11
_exptl_crystal_size_min 0.09
_refine_diff_density_max 0.195
_refine_diff_density_min -0.289
_refine_diff_density_rms 0.051
_refine_ls_extinction_method none
_refine_ls_goodness_of_fit_ref 1.056
_refine_ls_hydrogen_treatment mixed
_refine_ls_matrix_type full
_refine_ls_number_parameters 205
_refine_ls_number_reflns 2153
_refine_ls_number_restraints 0
_refine_ls_restrained_S_all 1.056
_refine_ls_R_factor_all 0.0648
_refine_ls_R_factor_gt 0.0577
_refine_ls_shift/su_max 0
_refine_ls_shift/su_mean 0
_refine_ls_structure_factor_coef Fsqd
_refine_ls_weighting_details 'w=1/[\s^2^(Fo^2^)+(0.0827P)^2^+0.8267P] where P=(Fo^2^+2Fc^2^)/3'
_refine_ls_weighting_scheme calc
_refine_ls_wR_factor_gt 0.1625
_refine_ls_wR_factor_ref 0.1679
_reflns_Friedel_coverage 0
_reflns_number_gt 1807
_reflns_number_total 2153
_reflns_threshold_expression 'I > 2\s(I)'
_cod_data_source_file d2ce01710e2.cif
_cod_data_source_block to15a_2021
_cod_depositor_comments 'Adding full bibliography for 7246246--7246251.cif.'
_cod_original_sg_symbol_H-M 'P 21/c'
_cod_database_code 7246250
_shelx_shelxl_version_number 2018/3

loop_
_symmetry_equiv_pos_as_xyz
'x, y, z'
'x, -y+1/2, z+1/2'
'-x, -y, -z'
'-x, y-1/2, -z-1/2'

loop_
_atom_site_label
_atom_site_type_symbol
_atom_site_fract_x
_atom_site_fract_y
_atom_site_fract_z
_atom_site_U_iso_or_equiv
_atom_site_adp_type
_atom_site_occupancy
_atom_site_site_symmetry_order
_atom_site_calc_flag
_atom_site_refinement_flags_posn
_atom_site_refinement_flags_adp
_atom_site_refinement_flags_occupancy
_atom_site_disorder_assembly
_atom_site_disorder_group
C1 C 0.3167(3) 0.07972(15) 0.2351(3) 0.0412(6) Uani 1 1 d . . . . .
C2 C 0.2704(3) 0.15913(17) 0.1837(3) 0.0504(6) Uani 1 1 d . . . . .
H2 H 0.305873 0.181756 0.100694 0.061 Uiso 1 1 calc R U . . .
C3 C 0.1739(3) 0.20497(16) 0.2523(3) 0.0556(7) Uani 1 1 d . . . . .
H3 H 0.143052 0.25984 0.217572 0.067 Uiso 1 1 calc R U . . .
C4 C 0.1192(3) 0.17120(16) 0.3750(3) 0.0509(7) Uani 1 1 d . . . . .
H4 H 0.051252 0.203133 0.422133 0.061 Uiso 1 1 calc R U . . .
C5 C 0.1652(3) 0.09167(15) 0.4260(3) 0.0414(6) Uani 1 1 d . . . . .
H5 H 0.128899 0.069154 0.508581 0.05 Uiso 1 1 calc R U . . .
C6 C 0.2654(2) 0.04364(14) 0.3566(2) 0.0360(5) Uani 1 1 d . . . . .
C7 C 0.3160(2) -0.04115(14) 0.4008(3) 0.0363(5) Uani 1 1 d . . . . .
C8 C 0.2705(3) -0.08377(15) 0.5193(3) 0.0414(6) Uani 1 1 d . . . . .
H8 H 0.205311 -0.056076 0.575242 0.05 Uiso 1 1 calc R U . . .
C9 C 0.3187(3) -0.16514(16) 0.5562(3) 0.0487(6) Uani 1 1 d . . . . .
H9 H 0.286907 -0.192094 0.637446 0.058 Uiso 1 1 calc R U . . .
C10 C 0.4125(3) -0.20783(16) 0.4762(3) 0.0514(7) Uani 1 1 d . . . . .
H10 H 0.443303 -0.264057 0.500886 0.062 Uiso 1 1 calc R U . . .
C11 C 0.4604(3) -0.16794(16) 0.3613(3) 0.0496(7) Uani 1 1 d . . . . .
H11 H 0.526178 -0.196605 0.307103 0.059 Uiso 1 1 calc R U . . .
C12 C 0.4136(3) -0.08508(16) 0.3221(3) 0.0408(6) Uani 1 1 d . . . . .
C13 C 0.4643(3) -0.04515(17) 0.1979(3) 0.0469(6) Uani 0.833(5) 1 d . . P . .
C13A C 0.4165(2) 0.03188(14) 0.1618(2) 0.0446(5) Uani 0.167(5) 1 d . . P . .
C14 C 0.0503(3) -0.07946(14) 0.0455(3) 0.0408(6) Uani 1 1 d . . . . .
C15 C -0.0579(3) -0.03938(16) 0.1127(3) 0.0413(6) Uani 1 1 d . . . . .
C16 C -0.1064(3) 0.04002(15) 0.0662(3) 0.0402(6) Uani 1 1 d . . . . .
F1 F 0.09916(17) -0.15737(9) 0.08754(18) 0.0509(4) Uani 1 1 d . . . . .
F2 F -0.1123(12) -0.0805(6) 0.2207(12) 0.039(2) Uani 0.5 1 d . . P . .
F3 F -0.21269(16) 0.07985(9) 0.13033(17) 0.0514(4) Uani 1 1 d . . . . .
N1 N 0.4165(2) 0.03188(14) 0.1618(2) 0.0446(5) Uani 0.833(5) 1 d . . P . .
H1 H 0.449791 0.056437 0.085507 0.054 Uiso 0.833(5) 1 d R U P . .
N1A N 0.4643(3) -0.04515(17) 0.1979(3) 0.0469(6) Uani 0.167(5) 1 d . . P . .
O1 O 0.5537(3) -0.08616(13) 0.1260(2) 0.0474(7) Uani 0.833(5) 1 d . . P . .
O1A O 0.4213(11) 0.0942(6) 0.0350(10) 0.038(3) Uiso 0.167(5) 1 d . . P . .
O2 O -0.109(2) -0.0753(10) 0.2279(19) 0.074(5) Uani 0.5 1 d . . P . .
H2A H -0.216529 -0.077078 0.204369 0.12(4) Uiso 0.5 1 d R . P . .

loop_
_atom_site_aniso_label
_atom_site_aniso_U_11
_atom_site_aniso_U_22
_atom_site_aniso_U_33
_atom_site_aniso_U_23
_atom_site_aniso_U_13
_atom_site_aniso_U_12
C1 0.0324(11) 0.0464(13) 0.0436(13) -0.0025(10) 0.0058(10) -0.0112(10)
C2 0.0470(14) 0.0477(15) 0.0526(15) 0.0017(12) 0.0028(11) -0.0103(11)
C3 0.0555(16) 0.0370(13) 0.0629(17) 0.0071(12) -0.0104(13) -0.0083(11)
C4 0.0417(13) 0.0443(14) 0.0614(16) -0.0101(12) 0.0009(12) 0.0061(11)
C5 0.0339(12) 0.0447(13) 0.0448(13) -0.0042(10) 0.0072(10) 0.0014(10)
C6 0.0271(10) 0.0412(12) 0.0392(11) -0.0033(9) 0.0066(9) -0.0044(9)
C7 0.0250(10) 0.0411(12) 0.0419(12) -0.0040(10) 0.0058(9) -0.0038(9)
C8 0.0328(11) 0.0441(13) 0.0475(13) -0.0002(10) 0.0095(10) -0.0014(9)
C9 0.0406(13) 0.0450(14) 0.0585(15) 0.0043(11) 0.0067(11) -0.0011(11)
C10 0.0419(13) 0.0408(14) 0.0674(17) 0.0000(12) 0.0037(12) 0.0012(11)
C11 0.0332(12) 0.0484(14) 0.0644(16) -0.0170(12) 0.0053(11) 0.0047(10)
C12 0.0254(11) 0.0516(14) 0.0461(13) -0.0093(10) 0.0095(9) -0.0047(9)
C13 0.0349(12) 0.0594(15) 0.0482(13) -0.0059(11) 0.0132(10) -0.0082(11)
C13A 0.0321(10) 0.0609(14) 0.0443(11) -0.0070(10) 0.0159(9) -0.0102(9)
C14 0.0341(12) 0.0366(12) 0.0489(13) -0.0023(10) 0.0030(10) -0.0041(9)
C15 0.0360(12) 0.0483(14) 0.0397(12) -0.0012(10) 0.0088(10) -0.0079(10)
C16 0.0281(11) 0.0470(14) 0.0455(13) -0.0086(10) 0.0087(9) -0.0021(9)
F1 0.0430(8) 0.0400(8) 0.0670(10) 0.0016(7) 0.0068(7) -0.0005(6)
F2 0.036(4) 0.044(3) 0.039(4) 0.009(3) 0.010(3) 0.003(3)
F3 0.0393(8) 0.0581(9) 0.0598(9) -0.0119(7) 0.0180(7) 0.0025(6)
N1 0.0321(10) 0.0609(14) 0.0443(11) -0.0070(10) 0.0159(9) -0.0102(9)
N1A 0.0349(12) 0.0594(15) 0.0482(13) -0.0059(11) 0.0132(10) -0.0082(11)
O1 0.0466(12) 0.0468(12) 0.0552(13) 0.0051(9) 0.0249(10) 0.0124(9)
O2 0.069(8) 0.096(9) 0.068(8) -0.002(6) 0.035(6) -0.028(6)

loop_
_atom_type_symbol
_atom_type_description
_atom_type_scat_dispersion_real
_atom_type_scat_dispersion_imag
_atom_type_scat_source
C C 0.0033 0 'International Tables Vol C Tables 4.2.6.8 and 6.1.1.4'
H H 0 0 'International Tables Vol C Tables 4.2.6.8 and 6.1.1.4'
F F 0.0171 0 'International Tables Vol C Tables 4.2.6.8 and 6.1.1.4'
N N 0.0061 0 'International Tables Vol C Tables 4.2.6.8 and 6.1.1.4'
O O 0.0106 0 'International Tables Vol C Tables 4.2.6.8 and 6.1.1.4'

loop_
_geom_angle_atom_site_label_1
_geom_angle_atom_site_label_2
_geom_angle_atom_site_label_3
_geom_angle
_geom_angle_site_symmetry_1
_geom_angle_site_symmetry_3
_geom_angle_publ_flag
C2 C1 C6 121.8(2) . . ?
C2 C1 N1 119.5(2) . . ?
C6 C1 N1 118.7(2) . . ?
C3 C2 C1 119.9(2) . . ?
C3 C2 H2 120.1 . . ?
C1 C2 H2 120.1 . . ?
C2 C3 C4 120.3(2) . . ?
C2 C3 H3 119.9 . . ?
C4 C3 H3 119.9 . . ?
C5 C4 C3 119.7(2) . . ?
C5 C4 H4 120.1 . . ?
C3 C4 H4 120.1 . . ?
C4 C5 C6 120.6(2) . . ?
C4 C5 H5 119.7 . . ?
C6 C5 H5 119.7 . . ?
C1 C6 C5 117.7(2) . . ?
C1 C6 C7 118.2(2) . . ?
C5 C6 C7 124.1(2) . . ?
C8 C7 C12 116.9(2) . . ?
C8 C7 C6 123.2(2) . . ?
C12 C7 C6 120.0(2) . . ?
C9 C8 C7 121.5(2) . . ?
C9 C8 H8 119.2 . . ?
C7 C8 H8 119.2 . . ?
C8 C9 C10 120.9(2) . . ?
C8 C9 H9 119.5 . . ?
C10 C9 H9 119.5 . . ?
C11 C10 C9 119.1(2) . . ?
C11 C10 H10 120.4 . . ?
C9 C10 H10 120.4 . . ?
C10 C11 C12 121.0(2) . . ?
C10 C11 H11 119.5 . . ?
C12 C11 H11 119.5 . . ?
C11 C12 C7 120.6(2) . . ?
C11 C12 C13 119.6(2) . . ?
C7 C12 C13 119.9(2) . . ?
O1 C13 N1 122.3(2) . . ?
O1 C13 C12 119.4(2) . . ?
N1 C13 C12 118.4(2) . . ?
F1 C14 C16 119.8(2) . 3 ?
F1 C14 C15 120.1(2) . . ?
C16 C14 C15 120.1(2) 3 . ?
F2 C15 O2 4.5(12) . . ?
F2 C15 C16 122.8(4) . . ?
O2 C15 C16 120.0(7) . . ?
F2 C15 C14 118.5(4) . . ?
O2 C15 C14 121.2(7) . . ?
C16 C15 C14 118.7(2) . . ?
F3 C16 C15 119.4(2) . . ?
F3 C16 C14 119.4(2) . 3 ?
C15 C16 C14 121.3(2) . 3 ?
C15 F2 H2A 110.9 . . ?
C13 N1 C1 124.9(2) . . ?
C13 N1 O1A 137.4(4) . . ?
C1 N1 O1A 97.3(4) . . ?
C13 N1 H1 117.8 . . ?
C1 N1 H1 117.4 . . ?
O1A N1 H1 21 . . ?
C13 O1 O1A 138.8(4) . 3_655 ?
N1 O1A O1 134.4(6) . 3_655 ?
N1 O1A H1 25 . . ?
O1 O1A H1 114.5 3_655 . ?
C15 O2 H2A 109 . . ?

loop_
_geom_bond_atom_site_label_1
_geom_bond_atom_site_label_2
_geom_bond_distance
_geom_bond_site_symmetry_2
_geom_bond_publ_flag
C1 C2 1.381(4) . ?
C1 C6 1.407(3) . ?
C1 N1 1.426(3) . ?
C2 C3 1.362(4) . ?
C2 H2 0.95 . ?
C3 C4 1.416(4) . ?
C3 H3 0.95 . ?
C4 C5 1.381(4) . ?
C4 H4 0.95 . ?
C5 C6 1.408(3) . ?
C5 H5 0.95 . ?
C6 C7 1.453(3) . ?
C7 C8 1.406(3) . ?
C7 C12 1.411(3) . ?
C8 C9 1.384(3) . ?
C8 H8 0.95 . ?
C9 C10 1.385(4) . ?
C9 H9 0.95 . ?
C10 C11 1.368(4) . ?
C10 H10 0.95 . ?
C11 C12 1.407(4) . ?
C11 H11 0.95 . ?
C12 C13 1.451(3) . ?
C13 O1 1.297(3) . ?
C13 N1 1.317(3) . ?
C14 F1 1.343(3) . ?
C14 C16 1.376(3) 3 ?
C14 C15 1.384(3) . ?
C15 F2 1.353(11) . ?
C15 O2 1.357(16) . ?
C15 C16 1.374(4) . ?
C16 F3 1.352(3) . ?
F2 H2A 0.8776 . ?
N1 O1A 1.534(9) . ?
N1 H1 0.9002 . ?
O1 O1A 1.538(9) 3_655 ?
O1A H1 0.7655 . ?
O2 H2A 0.9 . ?

loop_
_geom_torsion_atom_site_label_1
_geom_torsion_atom_site_label_2
_geom_torsion_atom_site_label_3
_geom_torsion_atom_site_label_4
_geom_torsion
_geom_torsion_site_symmetry_1
_geom_torsion_site_symmetry_2
_geom_torsion_site_symmetry_3
_geom_torsion_site_symmetry_4
_geom_torsion_publ_flag
C6 C1 C2 C3 0.7(4) . . . . ?
N1 C1 C2 C3 179.4(2) . . . . ?
C1 C2 C3 C4 -0.7(4) . . . . ?
C2 C3 C4 C5 0.5(4) . . . . ?
C3 C4 C5 C6 -0.3(4) . . . . ?
C2 C1 C6 C5 -0.5(3) . . . . ?
N1 C1 C6 C5 -179.21(19) . . . . ?
C2 C1 C6 C7 178.3(2) . . . . ?
N1 C1 C6 C7 -0.5(3) . . . . ?
C4 C5 C6 C1 0.3(3) . . . . ?
C4 C5 C6 C7 -178.4(2) . . . . ?
C1 C6 C7 C8 -179.2(2) . . . . ?
C5 C6 C7 C8 -0.6(4) . . . . ?
C1 C6 C7 C12 -0.2(3) . . . . ?
C5 C6 C7 C12 178.5(2) . . . . ?
C12 C7 C8 C9 -0.3(3) . . . . ?
C6 C7 C8 C9 178.7(2) . . . . ?
C7 C8 C9 C10 -0.6(4) . . . . ?
C8 C9 C10 C11 1.3(4) . . . . ?
C9 C10 C11 C12 -1.0(4) . . . . ?
C10 C11 C12 C7 0.0(4) . . . . ?
C10 C11 C12 C13 -179.0(2) . . . . ?
C8 C7 C12 C11 0.6(3) . . . . ?
C6 C7 C12 C11 -178.5(2) . . . . ?
C8 C7 C12 C13 179.6(2) . . . . ?
C6 C7 C12 C13 0.5(3) . . . . ?
C11 C12 C13 O1 -0.8(3) . . . . ?
C7 C12 C13 O1 -179.8(2) . . . . ?
C11 C12 C13 N1 178.8(2) . . . . ?
C7 C12 C13 N1 -0.2(3) . . . . ?
F1 C14 C15 F2 -0.1(6) . . . . ?
C16 C14 C15 F2 179.1(6) 3 . . . ?
F1 C14 C15 O2 4.0(10) . . . . ?
C16 C14 C15 O2 -176.9(9) 3 . . . ?
F1 C14 C15 C16 -179.5(2) . . . . ?
C16 C14 C15 C16 -0.4(4) 3 . . . ?
F2 C15 C16 F3 0.3(7) . . . . ?
O2 C15 C16 F3 -3.8(9) . . . . ?
C14 C15 C16 F3 179.7(2) . . . . ?
F2 C15 C16 C14 -179.0(6) . . . 3 ?
O2 C15 C16 C14 176.9(9) . . . 3 ?
C14 C15 C16 C14 0.4(4) . . . 3 ?
O1 C13 N1 C1 179.1(2) . . . . ?
C12 C13 N1 C1 -0.5(3) . . . . ?
O1 C13 N1 O1A 8.3(7) . . . . ?
C12 C13 N1 O1A -171.3(5) . . . . ?
C2 C1 N1 C13 -177.9(2) . . . . ?
C6 C1 N1 C13 0.8(3) . . . . ?
C2 C1 N1 O1A -4.2(4) . . . . ?
C6 C1 N1 O1A 174.6(4) . . . . ?
N1 C13 O1 O1A -34.3(7) . . . 3_655 ?
C12 C13 O1 O1A 145.4(6) . . . 3_655 ?
C13 N1 O1A O1 19.0(12) . . . 3_655 ?
C1 N1 O1A O1 -153.4(8) . . . 3_655 ?
